data_2238053
loop_
_publ_author_name
'Sreenivasa, S.'
'ManojKumar, K. E.'
'Anitha, H. C.'
'Suchetan, P. A.'
'Palakshamurthy, B. S.'
'Jayashree, Yenagi'
'Tonannavar, J.'

_publ_section_title
;
 An unknown solvate of
 1-(2,4-dichlorobenzyl)-4-[(4-methylphenyl)sulfonyl]piperazine
;
_journal_coeditor_code TK5213
_journal_issue 5
_journal_name_full 'Acta Crystallographica Section E'
_journal_page_first o782
_journal_paper_doi 10.1107/S160053681301012X
_journal_volume 69
_journal_year 2013
_chemical_formula_iupac 'C18 H20 Cl2 N2 O2 S'
_chemical_formula_moiety 'C18 H20 Cl2 N2 O2 S'
_chemical_formula_sum 'C18 H20 Cl2 N2 O2 S'
_chemical_formula_weight 399.32
_chemical_melting_point 423
_chemical_name_systematic
;
1-(2,4-Dichlorobenzyl)-4-[(4-methylphenyl)sulfonyl]piperazine
;
_space_group_IT_number 148
_symmetry_cell_setting trigonal
_symmetry_space_group_name_Hall '-R 3'
_symmetry_space_group_name_H-M 'R -3 :H'
_atom_sites_solution_hydrogens geom
_atom_sites_solution_primary direct
_atom_sites_solution_secondary difmap
_audit_creation_method SHELXL-97
_cell_angle_alpha 90.00
_cell_angle_beta 90.00
_cell_angle_gamma 120.00
_cell_formula_units_Z 18
_cell_length_a 28.2896(5)
_cell_length_b 28.2896(5)
_cell_length_c 13.3041(3)
_cell_measurement_reflns_used 2637
_cell_measurement_temperature 296(2)
_cell_measurement_theta_max 25
_cell_measurement_theta_min 2.5
_cell_volume 9220.8(3)
_computing_cell_refinement 'APEX2 and SAINT-Plus (Bruker, 2009)'
_computing_data_collection 'APEX2 (Bruker, 2009)'
_computing_data_reduction 'SAINT-Plus and XPREP (Bruker, 2009)'
_computing_molecular_graphics 'Mercury (Macrae <i>et al.</i>, 2008)'
_computing_publication_material 'SHELXL97 (Sheldrick, 2008)'
_computing_structure_refinement 'SHELXL97 (Sheldrick, 2008)'
_computing_structure_solution 'SHELXS97 (Sheldrick, 2008)'
_diffrn_ambient_temperature 296(2)
_diffrn_measured_fraction_theta_full 0.997
_diffrn_measured_fraction_theta_max 0.997
_diffrn_measurement_device_type 'Bruker APEXII'
_diffrn_measurement_method 'phi and \w scans'
_diffrn_radiation_monochromator graphite
_diffrn_radiation_source 'fine-focus sealed tube'
_diffrn_radiation_type MoK\a
_diffrn_radiation_wavelength 0.71073
_diffrn_reflns_av_R_equivalents 0.0329
_diffrn_reflns_av_sigmaI/netI 0.0298
_diffrn_reflns_limit_h_max 33
_diffrn_reflns_limit_h_min -31
_diffrn_reflns_limit_k_max 28
_diffrn_reflns_limit_k_min -29
_diffrn_reflns_limit_l_max 15
_diffrn_reflns_limit_l_min -15
_diffrn_reflns_number 15194
_diffrn_reflns_theta_full 24.99
_diffrn_reflns_theta_max 24.99
_diffrn_reflns_theta_min 2.49
_diffrn_standards_decay_% 1.02
_diffrn_standards_interval_count 22
_diffrn_standards_interval_time 15
_diffrn_standards_number 3608
_exptl_absorpt_coefficient_mu 0.432
_exptl_absorpt_correction_type none
_exptl_crystal_colour colourless
_exptl_crystal_density_diffrn 1.294
_exptl_crystal_density_method 'not measured'
_exptl_crystal_description prism
_exptl_crystal_F_000 3744
_exptl_crystal_size_max 0.31
_exptl_crystal_size_mid 0.23
_exptl_crystal_size_min 0.19
_platon_squeeze_details
;
Solvent Accessible VOIDS of 343 \%A was squeezed
;
_refine_diff_density_max 0.195
_refine_diff_density_min -0.251
_refine_ls_extinction_method none
_refine_ls_goodness_of_fit_ref 0.951
_refine_ls_hydrogen_treatment constr
_refine_ls_matrix_type full
_refine_ls_number_constraints 0
_refine_ls_number_parameters 227
_refine_ls_number_reflns 3596
_refine_ls_number_restraints 0
_refine_ls_restrained_S_all 0.951
_refine_ls_R_factor_all 0.0558
_refine_ls_R_factor_gt 0.0382
_refine_ls_shift/su_max 0.089
_refine_ls_shift/su_mean 0.018
_refine_ls_structure_factor_coef Fsqd
_refine_ls_weighting_details 'calc w=1/[\s^2^(Fo^2^)+(0.0587P)^2^+6.8101P] where P=(Fo^2^+2Fc^2^)/3'
_refine_ls_weighting_scheme calc
_refine_ls_wR_factor_gt 0.1005
_refine_ls_wR_factor_ref 0.1090
_reflns_number_gt 2637
_reflns_number_total 3596
_reflns_threshold_expression I>2\s(I)
_cod_data_source_file tk5213.cif
_cod_data_source_block I
_cod_original_sg_symbol_H-M 'R -3'
_cod_database_code 2238053
_cod_database_fobs_code 2238053

loop_
_symmetry_equiv_pos_as_xyz
'x, y, z'
'-y, x-y, z'
'-x+y, -x, z'
'x+2/3, y+1/3, z+1/3'
'-y+2/3, x-y+1/3, z+1/3'
'-x+y+2/3, -x+1/3, z+1/3'
'x+1/3, y+2/3, z+2/3'
'-y+1/3, x-y+2/3, z+2/3'
'-x+y+1/3, -x+2/3, z+2/3'
'-x, -y, -z'
'y, -x+y, -z'
'x-y, x, -z'
'-x+2/3, -y+1/3, -z+1/3'
'y+2/3, -x+y+1/3, -z+1/3'
'x-y+2/3, x+1/3, -z+1/3'
'-x+1/3, -y+2/3, -z+2/3'
'y+1/3, -x+y+2/3, -z+2/3'
'x-y+1/3, x+2/3, -z+2/3'

loop_
_atom_site_type_symbol
_atom_site_label
_atom_site_fract_x
_atom_site_fract_y
_atom_site_fract_z
_atom_site_U_iso_or_equiv
_atom_site_adp_type
_atom_site_calc_flag
_atom_site_refinement_flags
_atom_site_occupancy
_atom_site_symmetry_multiplicity
C C1 0.64880(8) 0.09435(8) 0.76974(16) 0.0464(5) Uani d . 1 1
O O2 0.62445(6) -0.00584(6) 0.79558(13) 0.0674(5) Uani d . 1 1
N N2 0.44379(7) -0.01492(7) 0.71771(13) 0.0488(4) Uani d . 1 1
C C2 0.65949(9) 0.14258(9) 0.81461(18) 0.0567(6) Uani d . 1 1
H H2 0.6452 0.1423 0.8777 0.068 Uiso calc R 1 1
N N1 0.54532(7) 0.00797(7) 0.79761(12) 0.0458(4) Uani d . 1 1
C C3 0.69137(10) 0.19115(10) 0.7653(2) 0.0654(7) Uani d . 1 1
H H3 0.6984 0.2236 0.7959 0.079 Uiso calc R 1 1
C C4 0.71321(9) 0.19286(10) 0.67143(19) 0.0595(6) Uani d . 1 1
C C5 0.70225(9) 0.14399(11) 0.62852(19) 0.0624(6) Uani d . 1 1
H H5 0.7168 0.1442 0.5657 0.075 Uiso calc R 1 1
C C6 0.67040(9) 0.09499(10) 0.67628(17) 0.0563(6) Uani d . 1 1
H H6 0.6634 0.0625 0.6459 0.068 Uiso calc R 1 1
O O1 0.61109(6) 0.04263(7) 0.93700(12) 0.0678(5) Uani d . 1 1
C C7 0.74895(12) 0.24614(12) 0.6180(2) 0.0928(9) Uani d . 1 1
H H7A 0.7857 0.2527 0.6149 0.139 Uiso calc R 1 1
H H7B 0.7485 0.2753 0.6541 0.139 Uiso calc R 1 1
H H7C 0.7355 0.2443 0.5511 0.139 Uiso calc R 1 1
C C8 0.51725(8) 0.03596(9) 0.83632(18) 0.0530(6) Uani d . 1 1
H H8A 0.5293 0.0698 0.8001 0.064 Uiso calc R 1 1
H H8B 0.5258 0.0445 0.9069 0.064 Uiso calc R 1 1
C C9 0.45666(9) -0.00078(9) 0.82310(16) 0.0531(6) Uani d . 1 1
H H9A 0.4444 -0.0337 0.8624 0.064 Uiso calc R 1 1
H H9B 0.4377 0.0176 0.8471 0.064 Uiso calc R 1 1
C C10 0.47094(8) -0.04358(9) 0.68121(17) 0.0522(5) Uani d . 1 1
H H10A 0.4615 -0.0535 0.6113 0.063 Uiso calc R 1 1
H H10B 0.4588 -0.0769 0.7196 0.063 Uiso calc R 1 1
C C11 0.53211(8) -0.00766(9) 0.69135(16) 0.0538(6) Uani d . 1 1
H H11A 0.5502 -0.0272 0.6688 0.065 Uiso calc R 1 1
H H11B 0.5447 0.0247 0.6501 0.065 Uiso calc R 1 1
C C12 0.38530(9) -0.04161(9) 0.69488(18) 0.0571(6) Uani d . 1 1
H H12A 0.3804 -0.0505 0.6239 0.068 Uiso calc R 1 1
H H12B 0.3731 -0.0156 0.7069 0.068 Uiso calc R 1 1
C C13 0.34892(8) -0.09302(9) 0.75381(16) 0.0475(5) Uani d . 1 1
C C14 0.33447(8) -0.14556(9) 0.72265(16) 0.0492(5) Uani d . 1 1
C C15 0.30393(8) -0.19090(9) 0.78093(17) 0.0545(6) Uani d . 1 1
H H15 0.2957 -0.2253 0.7586 0.065 Uiso calc R 1 1
C C16 0.28575(9) -0.18448(9) 0.87298(17) 0.0556(6) Uani d . 1 1
C C17 0.29689(9) -0.13381(10) 0.90606(18) 0.0600(6) Uani d . 1 1
H H17 0.2837 -0.1298 0.9676 0.072 Uiso calc R 1 1
C C18 0.32797(9) -0.08920(10) 0.84600(18) 0.0565(6) Uani d . 1 1
H H18 0.3353 -0.0550 0.8681 0.068 Uiso calc R 1 1
S S1 0.60861(2) 0.03176(2) 0.83193(4) 0.05200(18) Uani d . 1 1
Cl Cl1 0.35347(3) -0.15637(3) 0.60399(5) 0.0748(2) Uani d . 1 1
Cl Cl2 0.24812(3) -0.24131(3) 0.94814(6) 0.0875(3) Uani d . 1 1

loop_
_atom_site_aniso_label
_atom_site_aniso_U_11
_atom_site_aniso_U_22
_atom_site_aniso_U_33
_atom_site_aniso_U_12
_atom_site_aniso_U_13
_atom_site_aniso_U_23
C1 0.0379(11) 0.0542(13) 0.0499(12) 0.0250(10) -0.0040(9) -0.0026(10)
O2 0.0607(10) 0.0627(10) 0.0950(13) 0.0431(9) -0.0010(9) 0.0009(9)
N2 0.0427(10) 0.0504(10) 0.0573(11) 0.0264(9) -0.0001(8) 0.0044(8)
C2 0.0525(14) 0.0616(15) 0.0552(14) 0.0278(12) 0.0022(11) -0.0055(12)
N1 0.0436(10) 0.0480(10) 0.0497(10) 0.0258(8) -0.0012(8) -0.0079(8)
C3 0.0589(15) 0.0552(15) 0.0773(18) 0.0248(12) -0.0085(13) -0.0102(13)
C4 0.0424(13) 0.0638(16) 0.0652(16) 0.0213(12) -0.0084(11) 0.0070(12)
C5 0.0506(14) 0.0795(18) 0.0567(15) 0.0321(13) 0.0024(11) 0.0042(13)
C6 0.0487(13) 0.0640(15) 0.0590(14) 0.0303(12) -0.0012(11) -0.0053(12)
O1 0.0661(11) 0.0780(11) 0.0511(10) 0.0297(9) -0.0086(8) 0.0039(8)
C7 0.080(2) 0.078(2) 0.096(2) 0.0213(16) -0.0027(17) 0.0193(17)
C8 0.0502(13) 0.0524(13) 0.0600(14) 0.0282(11) 0.0020(10) -0.0105(10)
C9 0.0504(13) 0.0571(14) 0.0604(14) 0.0334(11) 0.0053(11) -0.0067(11)
C10 0.0494(13) 0.0582(13) 0.0500(13) 0.0278(11) -0.0022(10) -0.0078(10)
C11 0.0476(13) 0.0632(14) 0.0524(13) 0.0290(11) 0.0029(10) -0.0101(11)
C12 0.0515(13) 0.0636(15) 0.0633(15) 0.0341(12) -0.0051(11) 0.0081(11)
C13 0.0352(11) 0.0572(13) 0.0537(13) 0.0259(10) -0.0056(9) -0.0021(10)
C14 0.0367(11) 0.0631(14) 0.0469(12) 0.0242(11) -0.0057(9) -0.0107(10)
C15 0.0463(12) 0.0504(13) 0.0595(14) 0.0186(11) -0.0053(10) -0.0138(11)
C16 0.0415(12) 0.0544(14) 0.0569(14) 0.0133(11) -0.0004(10) -0.0044(11)
C17 0.0506(13) 0.0647(15) 0.0569(14) 0.0230(12) 0.0089(11) -0.0115(12)
C18 0.0464(13) 0.0557(14) 0.0701(16) 0.0276(11) 0.0028(11) -0.0116(12)
S1 0.0478(3) 0.0554(4) 0.0567(4) 0.0288(3) -0.0042(2) 0.0013(3)
Cl1 0.0692(4) 0.0910(5) 0.0524(4) 0.0312(4) 0.0014(3) -0.0202(3)
Cl2 0.0864(5) 0.0670(4) 0.0774(5) 0.0146(4) 0.0190(4) 0.0064(3)

loop_
_atom_type_symbol
_atom_type_description
_atom_type_scat_dispersion_real
_atom_type_scat_dispersion_imag
_atom_type_scat_source
C C 0.0033 0.0016 'International Tables Vol C Tables 4.2.6.8 and 6.1.1.4'
H H 0.0000 0.0000 'International Tables Vol C Tables 4.2.6.8 and 6.1.1.4'
N N 0.0061 0.0033 'International Tables Vol C Tables 4.2.6.8 and 6.1.1.4'
O O 0.0106 0.0060 'International Tables Vol C Tables 4.2.6.8 and 6.1.1.4'
S S 0.1246 0.1234 'International Tables Vol C Tables 4.2.6.8 and 6.1.1.4'
Cl Cl 0.1484 0.1585 'International Tables Vol C Tables 4.2.6.8 and 6.1.1.4'

loop_
_geom_angle_atom_site_label_1
_geom_angle_atom_site_label_2
_geom_angle_atom_site_label_3
_geom_angle
C2 C1 C6 120.0(2)
C2 C1 S1 120.28(17)
C6 C1 S1 119.69(17)
C9 N2 C10 110.30(16)
C9 N2 C12 113.84(17)
C10 N2 C12 114.78(17)
C3 C2 C1 119.5(2)
C3 C2 H2 120.2
C1 C2 H2 120.2
C8 N1 C11 112.00(16)
C8 N1 S1 117.23(13)
C11 N1 S1 116.99(13)
C2 C3 C4 121.6(2)
C2 C3 H3 119.2
C4 C3 H3 119.2
C5 C4 C3 117.7(2)
C5 C4 C7 120.6(2)
C3 C4 C7 121.7(3)
C6 C5 C4 121.7(2)
C6 C5 H5 119.2
C4 C5 H5 119.2
C5 C6 C1 119.5(2)
C5 C6 H6 120.3
C1 C6 H6 120.3
C4 C7 H7A 109.5
C4 C7 H7B 109.5
H7A C7 H7B 109.5
C4 C7 H7C 109.5
H7A C7 H7C 109.5
H7B C7 H7C 109.5
N1 C8 C9 108.85(16)
N1 C8 H8A 109.9
C9 C8 H8A 109.9
N1 C8 H8B 109.9
C9 C8 H8B 109.9
H8A C8 H8B 108.3
N2 C9 C8 110.16(17)
N2 C9 H9A 109.6
C8 C9 H9A 109.6
N2 C9 H9B 109.6
C8 C9 H9B 109.6
H9A C9 H9B 108.1
N2 C10 C11 110.00(17)
N2 C10 H10A 109.7
C11 C10 H10A 109.7
N2 C10 H10B 109.7
C11 C10 H10B 109.7
H10A C10 H10B 108.2
N1 C11 C10 108.70(17)
N1 C11 H11A 109.9
C10 C11 H11A 109.9
N1 C11 H11B 110.0
C10 C11 H11B 110.0
H11A C11 H11B 108.3
N2 C12 C13 115.93(17)
N2 C12 H12A 108.3
C13 C12 H12A 108.3
N2 C12 H12B 108.3
C13 C12 H12B 108.3
H12A C12 H12B 107.4
C18 C13 C14 115.9(2)
C18 C13 C12 119.6(2)
C14 C13 C12 124.5(2)
C15 C14 C13 122.7(2)
C15 C14 Cl1 116.92(17)
C13 C14 Cl1 120.33(17)
C14 C15 C16 118.8(2)
C14 C15 H15 120.6
C16 C15 H15 120.6
C15 C16 C17 121.1(2)
C15 C16 Cl2 119.20(18)
C17 C16 Cl2 119.73(18)
C18 C17 C16 118.5(2)
C18 C17 H17 120.7
C16 C17 H17 120.7
C17 C18 C13 122.9(2)
C17 C18 H18 118.6
C13 C18 H18 118.6
O1 S1 O2 119.49(10)
O1 S1 N1 106.79(9)
O2 S1 N1 106.62(9)
O1 S1 C1 107.86(10)
O2 S1 C1 107.72(10)
N1 S1 C1 107.89(9)

loop_
_geom_bond_atom_site_label_1
_geom_bond_atom_site_label_2
_geom_bond_distance
C1 C2 1.377(3)
C1 C6 1.382(3)
C1 S1 1.760(2)
O2 S1 1.4294(16)
N2 C9 1.454(3)
N2 C10 1.451(3)
N2 C12 1.467(3)
C2 C3 1.375(3)
C2 H2 0.9300
N1 C8 1.467(2)
N1 C11 1.473(3)
N1 S1 1.6317(17)
C3 C4 1.384(3)
C3 H3 0.9300
C4 C5 1.380(3)
C4 C7 1.508(3)
C5 C6 1.374(3)
C5 H5 0.9300
C6 H6 0.9300
O1 S1 1.4255(17)
C7 H7A 0.9600
C7 H7B 0.9600
C7 H7C 0.9600
C8 C9 1.506(3)
C8 H8A 0.9700
C8 H8B 0.9700
C9 H9A 0.9700
C9 H9B 0.9700
C10 C11 1.512(3)
C10 H10A 0.9700
C10 H10B 0.9700
C11 H11A 0.9700
C11 H11B 0.9700
C12 C13 1.514(3)
C12 H12A 0.9700
C12 H12B 0.9700
C13 C18 1.390(3)
C13 C14 1.393(3)
C14 C15 1.373(3)
C14 Cl1 1.743(2)
C15 C16 1.375(3)
C15 H15 0.9300
C16 C17 1.377(3)
C16 Cl2 1.734(2)
C17 C18 1.376(3)
C17 H17 0.9300
C18 H18 0.9300

loop_
_geom_hbond_atom_site_label_D
_geom_hbond_atom_site_label_H
_geom_hbond_atom_site_label_A
_geom_hbond_site_symmetry_A
_geom_hbond_distance_DH
_geom_hbond_distance_HA
_geom_hbond_distance_DA
_geom_hbond_angle_DHA
C18 H18 O2 17_556 0.93 2.70 3.575(3) 157
C17 H17 N2 6 0.93 2.70 3.485(3) 143

loop_
_geom_torsion_atom_site_label_1
_geom_torsion_atom_site_label_2
_geom_torsion_atom_site_label_3
_geom_torsion_atom_site_label_4
_geom_torsion
C6 C1 C2 C3 0.5(3)
S1 C1 C2 C3 179.42(17)
C1 C2 C3 C4 -0.1(3)
C2 C3 C4 C5 -0.4(3)
C2 C3 C4 C7 -179.0(2)
C3 C4 C5 C6 0.6(3)
C7 C4 C5 C6 179.1(2)
C4 C5 C6 C1 -0.2(3)
C2 C1 C6 C5 -0.3(3)
S1 C1 C6 C5 -179.28(17)
C11 N1 C8 C9 57.6(2)
S1 N1 C8 C9 -163.12(15)
C10 N2 C9 C8 60.6(2)
C12 N2 C9 C8 -168.74(17)
N1 C8 C9 N2 -58.1(2)
C9 N2 C10 C11 -60.5(2)
C12 N2 C10 C11 169.35(18)
C8 N1 C11 C10 -57.5(2)
S1 N1 C11 C10 163.11(15)
N2 C10 C11 N1 57.9(2)
C9 N2 C12 C13 -56.4(2)
C10 N2 C12 C13 72.1(2)
N2 C12 C13 C18 88.3(2)
N2 C12 C13 C14 -91.3(3)
C18 C13 C14 C15 -3.4(3)
C12 C13 C14 C15 176.15(19)
C18 C13 C14 Cl1 174.77(15)
C12 C13 C14 Cl1 -5.6(3)
C13 C14 C15 C16 1.5(3)
Cl1 C14 C15 C16 -176.77(17)
C14 C15 C16 C17 1.2(3)
C14 C15 C16 Cl2 -178.92(16)
C15 C16 C17 C18 -1.7(4)
Cl2 C16 C17 C18 178.44(18)
C16 C17 C18 C13 -0.5(3)
C14 C13 C18 C17 2.9(3)
C12 C13 C18 C17 -176.7(2)
C8 N1 S1 O1 44.09(18)
C11 N1 S1 O1 -178.60(15)
C8 N1 S1 O2 172.90(15)
C11 N1 S1 O2 -49.80(17)
C8 N1 S1 C1 -71.63(17)
C11 N1 S1 C1 65.67(17)
C2 C1 S1 O1 -23.1(2)
C6 C1 S1 O1 155.79(17)
C2 C1 S1 O2 -153.37(17)
C6 C1 S1 O2 25.6(2)
C2 C1 S1 N1 91.89(18)
C6 C1 S1 N1 -89.19(18)

loop_
_platon_squeeze_void_nr
_platon_squeeze_void_average_x
_platon_squeeze_void_average_y
_platon_squeeze_void_average_z
_platon_squeeze_void_volume
_platon_squeeze_void_count_electrons
_platon_squeeze_void_content
1 0.000 0.000 -0.003 344 49 '  '
2 0.333 0.667 0.714 351 49 '  '
3 0.667 0.333 0.381 351 49 '  '
